data_7019833
loop_
_publ_author_name
'Castillo, Ivan'
'Ugalde-Sald\'ivar, V\'ictor M'
'Rodr\'iguez Solano, Laura A'
'S\'anchez Egu\'ia, Brenda N'
'Zeglio, Erica'
'Nordlander, Ebbe'

_publ_section_title
;
 Structural, spectroscopic, and electrochemical properties of tri- and
 tetradentate N(3) and N(3)S copper complexes with mixed
 benzimidazole/thioether donors.
;
_journal_issue 31
_journal_name_full 'Dalton transactions (Cambridge, England : 2003)'
_journal_page_first 9394
_journal_page_last 9404
_journal_paper_doi 10.1039/c2dt30756a
_journal_volume 41
_journal_year 2012
_chemical_formula_moiety 'C21 H19 Cl2 Cu N5 S'
_chemical_formula_sum 'C21 H19 Cl2 Cu N5 S'
_chemical_formula_weight 507.91
_chemical_melting_point 502(3)
_chemical_name_systematic
;
?
;
_space_group_IT_number 61
_symmetry_cell_setting orthorhombic
_symmetry_space_group_name_Hall '-P 2ac 2ab'
_symmetry_space_group_name_H-M 'P b c a'
_atom_sites_solution_hydrogens geom
_atom_sites_solution_primary direct
_atom_sites_solution_secondary difmap
_audit_creation_method SHELXL-97
_cell_angle_alpha 90.00
_cell_angle_beta 90.00
_cell_angle_gamma 90.00
_cell_formula_units_Z 8
_cell_length_a 18.3323(16)
_cell_length_b 9.2808(8)
_cell_length_c 25.476(2)
_cell_measurement_reflns_used 9896
_cell_measurement_temperature 298(2)
_cell_measurement_theta_max 25.08
_cell_measurement_theta_min 2.22
_cell_volume 4334.4(6)
_computing_cell_refinement 'SMART V 5.625 (Bruker, 1999)'
_computing_data_collection 'SMART V 5.625 (Bruker, 1999)'
_computing_data_reduction 'SAINT V 6.23C (Bruker, 1999)'
_computing_molecular_graphics 'SHELXTL V 6.12 (Sheldrick, 2000)'
_computing_publication_material 'SHELXTL V 6.12 (Sheldrick, 2000)'
_computing_structure_refinement 'SHELXTL V 6.12 (Sheldrick, 2000)'
_computing_structure_solution 'SHELXTL V 6.12 (Sheldrick, 2000)'
_diffrn_ambient_temperature 298(2)
_diffrn_detector_area_resol_mean 0.661
_diffrn_measured_fraction_theta_full 0.999
_diffrn_measured_fraction_theta_max 0.999
_diffrn_measurement_device_type 'Bruker Smart Apex CCD diffractometer'
_diffrn_measurement_method \w-scans
_diffrn_radiation_monochromator graphite
_diffrn_radiation_source 'fine-focus sealed tube'
_diffrn_radiation_type MoK\a
_diffrn_radiation_wavelength 0.71073
_diffrn_reflns_av_R_equivalents 0.0463
_diffrn_reflns_av_sigmaI/netI 0.0262
_diffrn_reflns_limit_h_max 22
_diffrn_reflns_limit_h_min -22
_diffrn_reflns_limit_k_max 11
_diffrn_reflns_limit_k_min -11
_diffrn_reflns_limit_l_max 30
_diffrn_reflns_limit_l_min -30
_diffrn_reflns_number 33684
_diffrn_reflns_theta_full 25.33
_diffrn_reflns_theta_max 25.33
_diffrn_reflns_theta_min 1.95
_diffrn_standards_decay_% 0
_exptl_absorpt_coefficient_mu 1.369
_exptl_absorpt_correction_T_max 0.8772
_exptl_absorpt_correction_T_min 0.6076
_exptl_absorpt_correction_type multi-scan
_exptl_absorpt_process_details '(Sheldrick, 2008)'
_exptl_crystal_colour blue
_exptl_crystal_density_diffrn 1.557
_exptl_crystal_density_method 'not measured'
_exptl_crystal_description prism
_exptl_crystal_F_000 2072
_exptl_crystal_size_max 0.432
_exptl_crystal_size_mid 0.292
_exptl_crystal_size_min 0.098
_refine_diff_density_max 0.493
_refine_diff_density_min -0.298
_refine_diff_density_rms 0.063
_refine_ls_extinction_method none
_refine_ls_goodness_of_fit_ref 1.049
_refine_ls_hydrogen_treatment mixed
_refine_ls_matrix_type full
_refine_ls_number_parameters 323
_refine_ls_number_reflns 3956
_refine_ls_number_restraints 172
_refine_ls_restrained_S_all 1.079
_refine_ls_R_factor_all 0.0504
_refine_ls_R_factor_gt 0.0372
_refine_ls_shift/su_max 0.001
_refine_ls_shift/su_mean 0.000
_refine_ls_structure_factor_coef Fsqd
_refine_ls_weighting_details 'calc w=1/[\s^2^(Fo^2^)+(0.0498P)^2^+1.9499P] where P=(Fo^2^+2Fc^2^)/3'
_refine_ls_weighting_scheme calc
_refine_ls_wR_factor_gt 0.0883
_refine_ls_wR_factor_ref 0.0959
_reflns_number_gt 3158
_reflns_number_total 3956
_reflns_threshold_expression >2sigma(I)
_cod_data_source_file c2dt30756a.txt
_cod_data_source_block 249CPI09
_cod_depositor_comments
;
The following automatic conversions were performed:

'_chemical_melting_point' value '499-505' was changed to '502(3)' -
the average value was taken and precision was
estimated.

'_symmetry_cell_setting' value 'Orthorhombic' changed to
'orthorhombic' according to
/home/saulius/struct/CIF-dictionaries/cif_core.dic dictionary named
'cif_core.dic' version 2.4.1 from 2010-06-29.

Automatic conversion script
Id: cif_fix_values 1891 2012-01-12 08:04:46Z andrius 
;
_cod_original_cell_volume 4334.4(7)
_cod_database_code 7019833

loop_
_symmetry_equiv_pos_as_xyz
'x, y, z'
'-x+1/2, -y, z+1/2'
'-x, y+1/2, -z+1/2'
'x+1/2, -y+1/2, -z'
'-x, -y, -z'
'x-1/2, y, -z-1/2'
'x, -y-1/2, z-1/2'
'-x-1/2, y-1/2, z'

loop_
_atom_site_label
_atom_site_type_symbol
_atom_site_fract_x
_atom_site_fract_y
_atom_site_fract_z
_atom_site_U_iso_or_equiv
_atom_site_adp_type
_atom_site_occupancy
_atom_site_symmetry_multiplicity
_atom_site_calc_flag
_atom_site_refinement_flags
_atom_site_disorder_assembly
_atom_site_disorder_group
Cu1 Cu 0.081234(17) 0.70227(4) 0.122382(13) 0.03997(13) Uani 1 1 d . . .
Cl1 Cl 0.14192(4) 0.86403(8) 0.19781(3) 0.0491(2) Uani 1 1 d . . .
Cl2 Cl 0.04010(5) 0.84288(12) 0.05886(4) 0.0745(3) Uani 1 1 d . . .
N1 N 0.17990(12) 0.6614(2) 0.09398(9) 0.0412(5) Uani 1 1 d . . .
C2 C 0.21833(15) 0.5753(3) 0.12450(11) 0.0418(6) Uani 1 1 d . . .
N3 N 0.28729(13) 0.5591(3) 0.10754(11) 0.0474(6) Uani 1 1 d D . .
H3 H 0.3158(17) 0.506(3) 0.1238(12) 0.057 Uiso 1 1 d D . .
C4 C 0.35470(16) 0.6650(4) 0.02961(14) 0.0559(8) Uani 1 1 d . . .
H4 H 0.3995 0.6206 0.0352 0.067 Uiso 1 1 calc R . .
C5 C 0.34365(19) 0.7567(4) -0.01144(14) 0.0619(9) Uani 1 1 d . . .
H5 H 0.3821 0.7761 -0.0342 0.074 Uiso 1 1 calc R . .
C6 C 0.27598(18) 0.8226(4) -0.02018(13) 0.0604(9) Uani 1 1 d . . .
H6 H 0.2706 0.8842 -0.0487 0.072 Uiso 1 1 calc R . .
C7 C 0.21741(17) 0.7986(3) 0.01220(12) 0.0499(7) Uani 1 1 d . . .
H7 H 0.1726 0.8426 0.0061 0.060 Uiso 1 1 calc R . .
C8 C 0.22761(15) 0.7062(3) 0.05428(11) 0.0407(6) Uani 1 1 d . . .
C9 C 0.29532(15) 0.6411(3) 0.06270(12) 0.0443(7) Uani 1 1 d . . .
C10 C 0.18561(15) 0.5119(3) 0.17293(12) 0.0478(7) Uani 1 1 d . . .
H10A H 0.2043 0.4154 0.1788 0.057 Uiso 1 1 calc R . .
H10B H 0.1973 0.5706 0.2033 0.057 Uiso 1 1 calc R . .
N11 N -0.00753(12) 0.6935(2) 0.16592(9) 0.0401(5) Uani 1 1 d . . .
C12 C -0.00454(15) 0.5964(3) 0.20341(11) 0.0423(7) Uani 1 1 d . . .
N13 N -0.06647(14) 0.5907(3) 0.23148(10) 0.0511(7) Uani 1 1 d D . .
H13 H -0.0763(18) 0.529(3) 0.2540(12) 0.061 Uiso 1 1 d D . .
C14 C -0.18451(17) 0.7303(4) 0.22430(14) 0.0600(9) Uani 1 1 d . . .
H14 H -0.2094 0.6845 0.2514 0.072 Uiso 1 1 calc R . .
C15 C -0.21585(18) 0.8398(4) 0.19641(14) 0.0665(10) Uani 1 1 d . . .
H15 H -0.2629 0.8695 0.2047 0.080 Uiso 1 1 calc R . .
C16 C -0.17864(18) 0.9073(4) 0.15597(14) 0.0663(10) Uani 1 1 d . . .
H16 H -0.2015 0.9818 0.1380 0.080 Uiso 1 1 calc R . .
C17 C -0.10853(17) 0.8678(4) 0.14134(13) 0.0543(8) Uani 1 1 d . . .
H17 H -0.0843 0.9134 0.1139 0.065 Uiso 1 1 calc R . .
C18 C -0.07663(14) 0.7578(3) 0.16944(11) 0.0409(6) Uani 1 1 d . . .
C19 C -0.11400(16) 0.6902(3) 0.21065(12) 0.0464(7) Uani 1 1 d . . .
C20 C 0.06339(16) 0.5134(3) 0.21378(12) 0.0480(7) Uani 1 1 d . . .
H20A H 0.0917 0.5601 0.2411 0.058 Uiso 1 1 calc R . .
H20B H 0.0514 0.4167 0.2253 0.058 Uiso 1 1 calc R . .
N21 N 0.10585(12) 0.5077(2) 0.16454(9) 0.0409(5) Uani 1 1 d . A .
S22 S -0.05080(12) 0.2627(3) 0.14972(9) 0.1018(7) Uani 0.792(4) 1 d PDU A 1
C23 C 0.0113(3) 0.3627(8) 0.1157(3) 0.0504(10) Uani 0.792(4) 1 d PDU A 1
C24 C -0.0128(5) 0.4210(12) 0.0702(4) 0.0724(19) Uani 0.792(4) 1 d PDU A 1
H24 H 0.0147 0.4722 0.0458 0.087 Uiso 0.792(4) 1 calc PR A 1
C25 C -0.0934(3) 0.3863(8) 0.0669(3) 0.0838(15) Uani 0.792(4) 1 d PDU A 1
H25 H -0.1233 0.4196 0.0400 0.101 Uiso 0.792(4) 1 calc PR A 1
C26 C -0.1175(3) 0.3043(8) 0.1058(3) 0.0901(16) Uani 0.792(4) 1 d PDU A 1
H26 H -0.1655 0.2729 0.1087 0.108 Uiso 0.792(4) 1 calc PR A 1
S22B S -0.0317(6) 0.4398(14) 0.0695(5) 0.083(2) Uani 0.208(4) 1 d PDU A 2
C23B C 0.0102(10) 0.360(4) 0.1206(12) 0.072(2) Uani 0.208(4) 1 d PDU A 2
C24B C -0.0346(15) 0.281(4) 0.1513(12) 0.083(3) Uani 0.208(4) 1 d PDU A 2
H24B H -0.0209 0.2321 0.1815 0.099 Uiso 0.208(4) 1 calc PR A 2
C25B C -0.1106(13) 0.285(3) 0.1284(10) 0.092(3) Uani 0.208(4) 1 d PDU A 2
H25B H -0.1499 0.2328 0.1415 0.110 Uiso 0.208(4) 1 calc PR A 2
C26B C -0.1145(10) 0.374(3) 0.0870(10) 0.087(3) Uani 0.208(4) 1 d PDU A 2
H26B H -0.1577 0.3966 0.0698 0.105 Uiso 0.208(4) 1 calc PR A 2
C27 C 0.08836(17) 0.3758(3) 0.13306(14) 0.0538(8) Uani 1 1 d D . .
H27A H 0.1194 0.3748 0.1022 0.065 Uiso 1 1 calc R A 1
H27B H 0.1006 0.2917 0.1539 0.065 Uiso 1 1 calc R A 1

loop_
_atom_site_aniso_label
_atom_site_aniso_U_11
_atom_site_aniso_U_22
_atom_site_aniso_U_33
_atom_site_aniso_U_23
_atom_site_aniso_U_13
_atom_site_aniso_U_12
Cu1 0.0332(2) 0.0449(2) 0.0418(2) 0.00427(15) 0.00454(15) 0.00318(14)
Cl1 0.0443(4) 0.0537(4) 0.0492(4) -0.0112(3) 0.0042(3) -0.0052(3)
Cl2 0.0491(5) 0.1025(7) 0.0719(6) 0.0429(5) 0.0126(4) 0.0209(5)
N1 0.0353(12) 0.0445(13) 0.0437(13) -0.0038(11) 0.0014(11) 0.0028(10)
C2 0.0345(14) 0.0413(15) 0.0496(16) -0.0041(13) -0.0040(13) 0.0014(12)
N3 0.0350(14) 0.0471(15) 0.0602(16) -0.0047(12) -0.0039(11) 0.0063(11)
C4 0.0364(16) 0.059(2) 0.073(2) -0.0184(18) 0.0072(15) -0.0038(14)
C5 0.053(2) 0.075(2) 0.058(2) -0.0077(19) 0.0164(16) -0.0110(18)
C6 0.056(2) 0.075(2) 0.0503(19) 0.0065(17) 0.0091(16) -0.0063(17)
C7 0.0444(16) 0.0576(19) 0.0478(17) -0.0037(14) 0.0040(14) -0.0004(14)
C8 0.0384(15) 0.0427(16) 0.0410(15) -0.0095(13) 0.0051(12) -0.0029(12)
C9 0.0374(15) 0.0419(16) 0.0536(18) -0.0109(14) 0.0002(13) -0.0021(12)
C10 0.0399(16) 0.0503(17) 0.0531(18) 0.0046(14) -0.0067(13) 0.0040(14)
N11 0.0349(12) 0.0433(13) 0.0421(13) 0.0012(11) 0.0050(10) -0.0030(10)
C12 0.0416(15) 0.0449(16) 0.0404(16) -0.0003(13) 0.0047(12) -0.0070(13)
N13 0.0481(15) 0.0536(16) 0.0516(16) 0.0099(13) 0.0109(12) -0.0095(12)
C14 0.0423(18) 0.075(2) 0.062(2) -0.0084(18) 0.0162(16) -0.0112(17)
C15 0.0382(17) 0.087(3) 0.074(2) -0.014(2) 0.0083(17) 0.0056(18)
C16 0.0497(19) 0.080(2) 0.070(2) 0.0017(19) 0.0037(17) 0.0197(18)
C17 0.0459(17) 0.063(2) 0.0544(19) 0.0021(16) 0.0033(15) 0.0050(15)
C18 0.0326(14) 0.0458(16) 0.0442(16) -0.0074(13) 0.0042(12) -0.0045(12)
C19 0.0396(16) 0.0512(18) 0.0485(17) -0.0076(14) 0.0053(14) -0.0097(14)
C20 0.0490(17) 0.0493(17) 0.0457(17) 0.0062(14) 0.0006(13) -0.0023(14)
N21 0.0364(12) 0.0413(13) 0.0449(13) 0.0010(11) 0.0001(10) 0.0008(10)
S22 0.0894(15) 0.1245(15) 0.0916(11) 0.0096(10) -0.0056(10) -0.0627(10)
C23 0.051(2) 0.040(2) 0.060(2) -0.0103(18) 0.0009(17) -0.0050(17)
C24 0.056(4) 0.076(4) 0.085(3) -0.005(3) -0.026(3) -0.001(3)
C25 0.067(3) 0.083(3) 0.101(4) -0.017(3) -0.027(3) -0.001(3)
C26 0.059(3) 0.108(4) 0.103(4) -0.029(3) -0.007(3) -0.019(3)
S22B 0.076(4) 0.078(4) 0.094(3) -0.004(3) -0.035(3) -0.004(3)
C23B 0.066(4) 0.074(5) 0.077(4) 0.000(4) -0.015(4) -0.016(4)
C24B 0.068(5) 0.092(5) 0.088(5) -0.003(4) -0.011(4) -0.029(5)
C25B 0.069(4) 0.106(5) 0.101(6) -0.015(5) -0.013(5) -0.023(5)
C26B 0.068(4) 0.092(6) 0.101(6) -0.020(5) -0.022(4) -0.006(5)
C27 0.0492(18) 0.0416(17) 0.071(2) -0.0075(15) -0.0019(16) 0.0020(14)

loop_
_atom_type_symbol
_atom_type_description
_atom_type_scat_dispersion_real
_atom_type_scat_dispersion_imag
_atom_type_scat_source
C C 0.0033 0.0016 'International Tables Vol C Tables 4.2.6.8 and 6.1.1.4'
H H 0.0000 0.0000 'International Tables Vol C Tables 4.2.6.8 and 6.1.1.4'
N N 0.0061 0.0033 'International Tables Vol C Tables 4.2.6.8 and 6.1.1.4'
S S 0.1246 0.1234 'International Tables Vol C Tables 4.2.6.8 and 6.1.1.4'
Cl Cl 0.1484 0.1585 'International Tables Vol C Tables 4.2.6.8 and 6.1.1.4'
Cu Cu 0.3201 1.2651 'International Tables Vol C Tables 4.2.6.8 and 6.1.1.4'

loop_
_geom_angle_atom_site_label_1
_geom_angle_atom_site_label_2
_geom_angle_atom_site_label_3
_geom_angle
N11 Cu1 N1 161.75(10)
N11 Cu1 N21 81.80(9)
N1 Cu1 N21 80.23(9)
N11 Cu1 Cl2 98.90(7)
N1 Cu1 Cl2 99.02(7)
N21 Cu1 Cl2 158.94(7)
N11 Cu1 Cl1 87.84(7)
N1 Cu1 Cl1 89.44(7)
N21 Cu1 Cl1 91.44(6)
Cl2 Cu1 Cl1 109.61(4)
C2 N1 C8 105.8(2)
C2 N1 Cu1 112.80(19)
C8 N1 Cu1 140.90(19)
N1 C2 N3 112.4(3)
N1 C2 C10 120.8(2)
N3 C2 C10 126.8(3)
C2 N3 C9 107.7(2)
C5 C4 C9 116.5(3)
C4 C5 C6 121.7(3)
C7 C6 C5 121.8(3)
C6 C7 C8 117.4(3)
C7 C8 C9 120.4(3)
C7 C8 N1 131.2(3)
C9 C8 N1 108.4(3)
N3 C9 C4 132.2(3)
N3 C9 C8 105.7(2)
C4 C9 C8 122.2(3)
N21 C10 C2 106.8(2)
C12 N11 C18 106.4(2)
C12 N11 Cu1 113.76(19)
C18 N11 Cu1 139.78(19)
N11 C12 N13 112.3(3)
N11 C12 C20 121.3(2)
N13 C12 C20 126.3(3)
C12 N13 C19 107.7(2)
C15 C14 C19 117.4(3)
C14 C15 C16 121.1(3)
C15 C16 C17 122.4(3)
C18 C17 C16 116.7(3)
C17 C18 C19 120.9(3)
C17 C18 N11 131.7(3)
C19 C18 N11 107.4(3)
N13 C19 C14 132.2(3)
N13 C19 C18 106.2(2)
C14 C19 C18 121.5(3)
N21 C20 C12 108.0(2)
C20 N21 C10 113.4(2)
C20 N21 C27 111.8(2)
C10 N21 C27 108.1(2)
C20 N21 Cu1 106.47(17)
C10 N21 Cu1 104.95(17)
C27 N21 Cu1 111.97(18)
C26 S22 C23 91.3(3)
C24 C23 C27 122.2(6)
C24 C23 S22 115.8(5)
C27 C23 S22 121.9(4)
C23 C24 C25 106.3(7)
C26 C25 C24 114.0(6)
C25 C26 S22 112.5(5)
C23B S22B C26B 92.6(11)
C24B C23B C27 121.3(18)
C24B C23B S22B 114.1(12)
C27 C23B S22B 124.6(16)
C23B C24B C25B 109.0(14)
C26B C25B C24B 111.5(14)
C25B C26B S22B 112.5(13)
C23B C27 N21 113.8(16)
C23 C27 N21 115.5(4)

loop_
_geom_bond_atom_site_label_1
_geom_bond_atom_site_label_2
_geom_bond_distance
Cu1 N11 1.971(2)
Cu1 N1 1.985(2)
Cu1 N21 2.149(2)
Cu1 Cl2 2.2114(9)
Cu1 Cl1 2.6803(8)
N1 C2 1.319(3)
N1 C8 1.400(3)
C2 N3 1.344(4)
C2 C10 1.493(4)
N3 C9 1.381(4)
C4 C5 1.364(5)
C4 C9 1.395(4)
C5 C6 1.401(5)
C6 C7 1.372(4)
C7 C8 1.386(4)
C8 C9 1.397(4)
C10 N21 1.478(4)
N11 C12 1.314(3)
N11 C18 1.403(3)
C12 N13 1.343(4)
C12 C20 1.488(4)
N13 C19 1.377(4)
C14 C15 1.366(5)
C14 C19 1.389(4)
C15 C16 1.385(5)
C16 C17 1.388(4)
C17 C18 1.377(4)
C18 C19 1.402(4)
C20 N21 1.477(4)
N21 C27 1.498(4)
S22 C26 1.702(6)
S22 C23 1.706(6)
C23 C24 1.354(10)
C23 C27 1.485(5)
C24 C25 1.515(10)
C25 C26 1.325(8)
S22B C23B 1.684(17)
S22B C26B 1.696(15)
C23B C24B 1.350(17)
C23B C27 1.474(15)
C24B C25B 1.51(2)
C25B C26B 1.339(17)

loop_
_geom_hbond_atom_site_label_D
_geom_hbond_atom_site_label_H
_geom_hbond_atom_site_label_A
_geom_hbond_distance_DH
_geom_hbond_distance_HA
_geom_hbond_distance_DA
_geom_hbond_angle_DHA
_geom_hbond_site_symmetry_A
N3 H3 Cl1 0.83(3) 2.43(3) 3.202(3) 156(3) 8_655
N13 H13 Cl1 0.83(3) 2.30(3) 3.096(3) 160(3) 3_545
